data_7108574
loop_
_publ_author_name
'Katharina Peikert'
'Frank Hoffmann'
'Michael Froba'

_publ_section_title
;
 Amino substituted Cu3(btc)2: a new metal-organic framework with a
 versatile functionality
;
_journal_name_full Chem.Commun.
_journal_page_first 11196
_journal_paper_doi 10.1039/c2cc36220a
_journal_volume 48
_journal_year 2012
_chemical_formula_moiety 'C18 H4 Cu3 N2 O15, 3.96(H)'
_chemical_formula_sum 'C18 H7.96 Cu3 N2 O15'
_chemical_formula_weight 682.85
_chemical_name_common Amino-CuBTC
_chemical_name_systematic
;
?
;
_space_group_IT_number 225
_symmetry_cell_setting cubic
_symmetry_space_group_name_Hall '-F 4 2 3'
_symmetry_space_group_name_H-M 'F m -3 m'
_atom_sites_solution_hydrogens geom
_atom_sites_solution_primary direct
_atom_sites_solution_secondary difmap
_audit_creation_method SHELXL-97
_cell_angle_alpha 90.00
_cell_angle_beta 90.00
_cell_angle_gamma 90.00
_cell_formula_units_Z 16
_cell_length_a 26.3336(2)
_cell_length_b 26.3336(2)
_cell_length_c 26.3336(2)
_cell_measurement_reflns_used 548
_cell_measurement_temperature 100(2)
_cell_measurement_theta_max 58
_cell_measurement_theta_min 4.8
_cell_volume 18261.3(2)
_computing_cell_refinement
;
CrysAlisPro, Agilent Technologies,
Version 1.171.35.19 (release 27-10-2011 CrysAlis171 .NET)
(compiled Oct 27 2011,15:02:11)
;
_computing_data_collection
;
CrysAlisPro, Agilent Technologies,
Version 1.171.35.19 (release 27-10-2011 CrysAlis171 .NET)
(compiled Oct 27 2011,15:02:11)
;
_computing_data_reduction
;
CrysAlisPro, Agilent Technologies,
Version 1.171.35.19 (release 27-10-2011 CrysAlis171 .NET)
(compiled Oct 27 2011,15:02:11)
;
_computing_structure_refinement 'SHELXL-97 (Sheldrick, 1997)'
_computing_structure_solution 'SHELXS-97 (Sheldrick, 1990)'
_diffrn_ambient_temperature 100(2)
_diffrn_detector_area_resol_mean 10.4127
_diffrn_measured_fraction_theta_full 0.997
_diffrn_measured_fraction_theta_max 0.997
_diffrn_measurement_device_type 'SuperNova, Dual, Cu at zero, Atlas'
_diffrn_measurement_method '\w scans'
_diffrn_radiation_monochromator graphite
_diffrn_radiation_source 'SuperNova (Cu) X-ray Source'
_diffrn_radiation_type CuK\a
_diffrn_radiation_wavelength 1.54178
_diffrn_reflns_av_R_equivalents 0.0000
_diffrn_reflns_av_sigmaI/netI 0.0132
_diffrn_reflns_limit_h_max 17
_diffrn_reflns_limit_h_min 0
_diffrn_reflns_limit_k_max 20
_diffrn_reflns_limit_k_min 0
_diffrn_reflns_limit_l_max 29
_diffrn_reflns_limit_l_min 2
_diffrn_reflns_number 742
_diffrn_reflns_theta_full 59.99
_diffrn_reflns_theta_max 59.99
_diffrn_reflns_theta_min 4.75
_exptl_absorpt_coefficient_mu 2.010
_exptl_absorpt_correction_T_max 0.8493
_exptl_absorpt_correction_T_min 0.8493
_exptl_absorpt_correction_type multi-scan
_exptl_absorpt_process_details
;
CrysAlisPro, Agilent Technologies,
Version 1.171.35.19 (release 27-10-2011 CrysAlis171 .NET)
(compiled Oct 27 2011,15:02:11)
Empirical absorption correction using spherical harmonics,
implemented in SCALE3 ABSPACK scaling algorithm.
;
_exptl_crystal_colour blue
_exptl_crystal_density_diffrn 0.993
_exptl_crystal_density_method 'not measured'
_exptl_crystal_description block
_exptl_crystal_F_000 8764
_exptl_crystal_size_max 0.05
_exptl_crystal_size_mid 0.05
_exptl_crystal_size_min 0.05
_platon_squeeze_details
;
;
_refine_diff_density_max 0.473
_refine_diff_density_min -0.367
_refine_diff_density_rms 0.080
_refine_ls_extinction_method none
_refine_ls_goodness_of_fit_ref 2.407
_refine_ls_hydrogen_treatment riding
_refine_ls_matrix_type full
_refine_ls_number_parameters 39
_refine_ls_number_reflns 742
_refine_ls_number_restraints 1
_refine_ls_restrained_S_all 2.409
_refine_ls_R_factor_all 0.1144
_refine_ls_R_factor_gt 0.0985
_refine_ls_shift/su_max 0.000
_refine_ls_shift/su_mean 0.000
_refine_ls_structure_factor_coef Fsqd
_refine_ls_weighting_details 'calc w=1/[\s^2^(Fo^2^)+(0.1000P)^2^+0.0000P] where P=(Fo^2^+2Fc^2^)/3'
_refine_ls_weighting_scheme calc
_refine_ls_wR_factor_gt 0.2979
_refine_ls_wR_factor_ref 0.3104
_reflns_number_gt 582
_reflns_number_total 742
_reflns_threshold_expression >2sigma(I)
_cod_data_source_file c2cc36220a.txt
_cod_data_source_block amino_cubtc_new1-sr
_cod_database_code 7108574

loop_
_symmetry_equiv_pos_as_xyz
'x, y, z'
'-x, -y, z'
'-x, y, -z'
'x, -y, -z'
'z, x, y'
'z, -x, -y'
'-z, -x, y'
'-z, x, -y'
'y, z, x'
'-y, z, -x'
'y, -z, -x'
'-y, -z, x'
'y, x, -z'
'-y, -x, -z'
'y, -x, z'
'-y, x, z'
'x, z, -y'
'-x, z, y'
'-x, -z, -y'
'x, -z, y'
'z, y, -x'
'z, -y, x'
'-z, y, x'
'-z, -y, -x'
'x, y+1/2, z+1/2'
'-x, -y+1/2, z+1/2'
'-x, y+1/2, -z+1/2'
'x, -y+1/2, -z+1/2'
'z, x+1/2, y+1/2'
'z, -x+1/2, -y+1/2'
'-z, -x+1/2, y+1/2'
'-z, x+1/2, -y+1/2'
'y, z+1/2, x+1/2'
'-y, z+1/2, -x+1/2'
'y, -z+1/2, -x+1/2'
'-y, -z+1/2, x+1/2'
'y, x+1/2, -z+1/2'
'-y, -x+1/2, -z+1/2'
'y, -x+1/2, z+1/2'
'-y, x+1/2, z+1/2'
'x, z+1/2, -y+1/2'
'-x, z+1/2, y+1/2'
'-x, -z+1/2, -y+1/2'
'x, -z+1/2, y+1/2'
'z, y+1/2, -x+1/2'
'z, -y+1/2, x+1/2'
'-z, y+1/2, x+1/2'
'-z, -y+1/2, -x+1/2'
'x+1/2, y, z+1/2'
'-x+1/2, -y, z+1/2'
'-x+1/2, y, -z+1/2'
'x+1/2, -y, -z+1/2'
'z+1/2, x, y+1/2'
'z+1/2, -x, -y+1/2'
'-z+1/2, -x, y+1/2'
'-z+1/2, x, -y+1/2'
'y+1/2, z, x+1/2'
'-y+1/2, z, -x+1/2'
'y+1/2, -z, -x+1/2'
'-y+1/2, -z, x+1/2'
'y+1/2, x, -z+1/2'
'-y+1/2, -x, -z+1/2'
'y+1/2, -x, z+1/2'
'-y+1/2, x, z+1/2'
'x+1/2, z, -y+1/2'
'-x+1/2, z, y+1/2'
'-x+1/2, -z, -y+1/2'
'x+1/2, -z, y+1/2'
'z+1/2, y, -x+1/2'
'z+1/2, -y, x+1/2'
'-z+1/2, y, x+1/2'
'-z+1/2, -y, -x+1/2'
'x+1/2, y+1/2, z'
'-x+1/2, -y+1/2, z'
'-x+1/2, y+1/2, -z'
'x+1/2, -y+1/2, -z'
'z+1/2, x+1/2, y'
'z+1/2, -x+1/2, -y'
'-z+1/2, -x+1/2, y'
'-z+1/2, x+1/2, -y'
'y+1/2, z+1/2, x'
'-y+1/2, z+1/2, -x'
'y+1/2, -z+1/2, -x'
'-y+1/2, -z+1/2, x'
'y+1/2, x+1/2, -z'
'-y+1/2, -x+1/2, -z'
'y+1/2, -x+1/2, z'
'-y+1/2, x+1/2, z'
'x+1/2, z+1/2, -y'
'-x+1/2, z+1/2, y'
'-x+1/2, -z+1/2, -y'
'x+1/2, -z+1/2, y'
'z+1/2, y+1/2, -x'
'z+1/2, -y+1/2, x'
'-z+1/2, y+1/2, x'
'-z+1/2, -y+1/2, -x'
'-x, -y, -z'
'x, y, -z'
'x, -y, z'
'-x, y, z'
'-z, -x, -y'
'-z, x, y'
'z, x, -y'
'z, -x, y'
'-y, -z, -x'
'y, -z, x'
'-y, z, x'
'y, z, -x'
'-y, -x, z'
'y, x, z'
'-y, x, -z'
'y, -x, -z'
'-x, -z, y'
'x, -z, -y'
'x, z, y'
'-x, z, -y'
'-z, -y, x'
'-z, y, -x'
'z, -y, -x'
'z, y, x'
'-x, -y+1/2, -z+1/2'
'x, y+1/2, -z+1/2'
'x, -y+1/2, z+1/2'
'-x, y+1/2, z+1/2'
'-z, -x+1/2, -y+1/2'
'-z, x+1/2, y+1/2'
'z, x+1/2, -y+1/2'
'z, -x+1/2, y+1/2'
'-y, -z+1/2, -x+1/2'
'y, -z+1/2, x+1/2'
'-y, z+1/2, x+1/2'
'y, z+1/2, -x+1/2'
'-y, -x+1/2, z+1/2'
'y, x+1/2, z+1/2'
'-y, x+1/2, -z+1/2'
'y, -x+1/2, -z+1/2'
'-x, -z+1/2, y+1/2'
'x, -z+1/2, -y+1/2'
'x, z+1/2, y+1/2'
'-x, z+1/2, -y+1/2'
'-z, -y+1/2, x+1/2'
'-z, y+1/2, -x+1/2'
'z, -y+1/2, -x+1/2'
'z, y+1/2, x+1/2'
'-x+1/2, -y, -z+1/2'
'x+1/2, y, -z+1/2'
'x+1/2, -y, z+1/2'
'-x+1/2, y, z+1/2'
'-z+1/2, -x, -y+1/2'
'-z+1/2, x, y+1/2'
'z+1/2, x, -y+1/2'
'z+1/2, -x, y+1/2'
'-y+1/2, -z, -x+1/2'
'y+1/2, -z, x+1/2'
'-y+1/2, z, x+1/2'
'y+1/2, z, -x+1/2'
'-y+1/2, -x, z+1/2'
'y+1/2, x, z+1/2'
'-y+1/2, x, -z+1/2'
'y+1/2, -x, -z+1/2'
'-x+1/2, -z, y+1/2'
'x+1/2, -z, -y+1/2'
'x+1/2, z, y+1/2'
'-x+1/2, z, -y+1/2'
'-z+1/2, -y, x+1/2'
'-z+1/2, y, -x+1/2'
'z+1/2, -y, -x+1/2'
'z+1/2, y, x+1/2'
'-x+1/2, -y+1/2, -z'
'x+1/2, y+1/2, -z'
'x+1/2, -y+1/2, z'
'-x+1/2, y+1/2, z'
'-z+1/2, -x+1/2, -y'
'-z+1/2, x+1/2, y'
'z+1/2, x+1/2, -y'
'z+1/2, -x+1/2, y'
'-y+1/2, -z+1/2, -x'
'y+1/2, -z+1/2, x'
'-y+1/2, z+1/2, x'
'y+1/2, z+1/2, -x'
'-y+1/2, -x+1/2, z'
'y+1/2, x+1/2, z'
'-y+1/2, x+1/2, -z'
'y+1/2, -x+1/2, -z'
'-x+1/2, -z+1/2, y'
'x+1/2, -z+1/2, -y'
'x+1/2, z+1/2, y'
'-x+1/2, z+1/2, -y'
'-z+1/2, -y+1/2, x'
'-z+1/2, y+1/2, -x'
'z+1/2, -y+1/2, -x'
'z+1/2, y+1/2, x'

loop_
_atom_site_label
_atom_site_type_symbol
_atom_site_fract_x
_atom_site_fract_y
_atom_site_fract_z
_atom_site_U_iso_or_equiv
_atom_site_adp_type
_atom_site_occupancy
_atom_site_symmetry_multiplicity
_atom_site_calc_flag
_atom_site_refinement_flags
_atom_site_disorder_assembly
_atom_site_disorder_group
Cu1 Cu 0.28530(4) 0.0000 0.28530(4) 0.0839(11) Uani 1 4 d S . .
O1 O 0.3439(3) 0.0000 0.3439(3) 0.171(7) Uani 1 4 d S . .
O2 O 0.3166(2) -0.0523(2) 0.2431(2) 0.105(2) Uani 1 1 d . . .
C1 C 0.2968(3) -0.0692(4) 0.2032(3) 0.084(3) Uani 1 2 d S . .
C2 C 0.3226(3) -0.1122(4) 0.1774(3) 0.089(3) Uani 1 2 d S B .
C3 C 0.3013(4) -0.1335(3) 0.1335(3) 0.095(3) Uani 1 2 d SD . .
H3 H 0.2731 -0.1185 0.1185 0.114 Uiso 0.67 2 calc SPR A 1
N1 N 0.2577(10) -0.1091(8) 0.1091(8) 0.126(11) Uiso 0.33 2 d SPD B 2
HN1 H 0.2434 -0.1239 0.0839 0.200 Uiso 0.33 1 d P C 2

loop_
_atom_site_aniso_label
_atom_site_aniso_U_11
_atom_site_aniso_U_22
_atom_site_aniso_U_33
_atom_site_aniso_U_23
_atom_site_aniso_U_13
_atom_site_aniso_U_12
Cu1 0.0837(12) 0.0843(15) 0.0837(12) 0.000 -0.0414(10) 0.000
O1 0.132(7) 0.250(18) 0.132(7) 0.000 -0.088(9) 0.000
O2 0.092(4) 0.106(4) 0.118(4) -0.009(3) -0.039(3) 0.020(3)
C1 0.079(4) 0.092(7) 0.079(4) -0.004(4) -0.022(5) 0.004(4)
C2 0.091(4) 0.085(6) 0.091(4) 0.005(4) -0.009(6) -0.005(4)
C3 0.092(7) 0.097(5) 0.097(5) 0.008(6) 0.005(4) -0.005(4)

loop_
_atom_type_symbol
_atom_type_description
_atom_type_scat_dispersion_real
_atom_type_scat_dispersion_imag
_atom_type_scat_source
C C 0.0181 0.0091 'International Tables Vol C Tables 4.2.6.8 and 6.1.1.4'
H H 0.0000 0.0000 'International Tables Vol C Tables 4.2.6.8 and 6.1.1.4'
N N 0.0311 0.0180 'International Tables Vol C Tables 4.2.6.8 and 6.1.1.4'
O O 0.0492 0.0322 'International Tables Vol C Tables 4.2.6.8 and 6.1.1.4'
Cu Cu -1.9646 0.5888 'International Tables Vol C Tables 4.2.6.8 and 6.1.1.4'

loop_
_geom_angle_atom_site_label_1
_geom_angle_atom_site_label_2
_geom_angle_atom_site_label_3
_geom_angle
_geom_angle_site_symmetry_1
_geom_angle_site_symmetry_3
O2 Cu1 O2 89.0(4) 99 22
O2 Cu1 O2 168.0(3) 99 120
O2 Cu1 O2 89.8(3) 22 120
O2 Cu1 O2 89.8(3) 99 .
O2 Cu1 O2 168.0(3) 22 .
O2 Cu1 O2 89.0(4) 120 .
O2 Cu1 O1 95.98(15) 99 .
O2 Cu1 O1 95.98(15) 22 .
O2 Cu1 O1 95.98(15) 120 .
O2 Cu1 O1 95.98(15) . .
O2 Cu1 Cu1 84.02(15) 99 145
O2 Cu1 Cu1 84.02(15) 22 145
O2 Cu1 Cu1 84.02(15) 120 145
O2 Cu1 Cu1 84.02(15) . 145
O1 Cu1 Cu1 180.0(3) . 145
C1 O2 Cu1 123.6(5) . .
O2 C1 O2 124.6(10) 166 .
O2 C1 C2 117.7(5) 166 .
O2 C1 C2 117.7(5) . .
C3 C2 C3 120.1(12) . 59
C3 C2 C1 119.9(6) . .
C3 C2 C1 119.9(6) 59 .
C2 C3 C2 119.9(12) . 80_545
C2 C3 N1 120.1(6) . .
C2 C3 N1 120.1(6) 80_545 .
C2 C3 H3 120.1 . .
C2 C3 H3 120.1 80_545 .
N1 C3 H3 1.4 . .
C3 N1 HN1 118.9(9) . .

loop_
_geom_bond_atom_site_label_1
_geom_bond_atom_site_label_2
_geom_bond_distance
_geom_bond_site_symmetry_2
Cu1 O2 1.951(5) 99
Cu1 O2 1.951(5) 22
Cu1 O2 1.951(5) 120
Cu1 O2 1.951(5) .
Cu1 O1 2.182(11) .
Cu1 Cu1 2.629(3) 145
O2 C1 1.255(7) .
C1 O2 1.255(7) 166
C1 C2 1.485(14) .
C2 C3 1.402(8) .
C2 C3 1.402(8) 59
C3 C2 1.402(8) 80_545
C3 N1 1.464(10) .
C3 H3 0.9300 .
N1 HN1 0.856(8) .

loop_
_platon_squeeze_void_nr
_platon_squeeze_void_average_x
_platon_squeeze_void_average_y
_platon_squeeze_void_average_z
_platon_squeeze_void_volume
_platon_squeeze_void_count_electrons
_platon_squeeze_void_content
1 -0.014 -0.040 -0.015 10738 2805 ' '
